data_7119747
loop_
_publ_author_name
'Machida, Takashi'
'Taniguchi, Ryosuke'
'Oura, Tsuyoshi'
'Sada, Kazuki'
'Kokado, Kenta'

_publ_section_title
;
 Liquefaction-induced emission enhancement of tetraphenylethene
 derivatives.
;
_journal_issue 15
_journal_name_full 'Chemical communications (Cambridge, England)'
_journal_page_first 2378
_journal_page_last 2381
_journal_paper_doi 10.1039/c6cc09939d
_journal_volume 53
_journal_year 2017
_chemical_formula_sum 'C30 H28 O4'
_chemical_formula_weight 452.52
_chemical_name_systematic
; 
 ? 
;
_space_group_IT_number 14
_symmetry_space_group_name_Hall '-P 2yn'
_symmetry_space_group_name_H-M 'P 1 21/n 1'
_atom_sites_solution_hydrogens geom
_atom_sites_solution_primary direct
_atom_sites_solution_secondary difmap
_audit_creation_method SHELXL-97
_audit_update_record
;
2016-12-14 deposited with the CCDC.
2017-02-06 downloaded from the CCDC.
;
_cell_angle_alpha 90.00
_cell_angle_beta 92.4928(12)
_cell_angle_gamma 90.00
_cell_formula_units_Z 4
_cell_length_a 9.6317(3)
_cell_length_b 15.5277(6)
_cell_length_c 16.0905(5)
_cell_measurement_temperature 153(2)
_cell_volume 2404.19(14)
_computing_structure_refinement 'SHELXL-97 (Sheldrick, 1997)'
_computing_structure_solution 'SHELXS-97 (Sheldrick, 1990)'
_diffrn_ambient_temperature 153(2)
_diffrn_measured_fraction_theta_full 0.996
_diffrn_measured_fraction_theta_max 0.996
_diffrn_radiation_monochromator graphite
_diffrn_radiation_source 'fine-focus sealed tube'
_diffrn_radiation_type MoK\a
_diffrn_radiation_wavelength 0.71075
_diffrn_reflns_av_R_equivalents 0.0369
_diffrn_reflns_av_sigmaI/netI 0.0213
_diffrn_reflns_limit_h_max 12
_diffrn_reflns_limit_h_min -12
_diffrn_reflns_limit_k_max 20
_diffrn_reflns_limit_k_min -20
_diffrn_reflns_limit_l_max 20
_diffrn_reflns_limit_l_min -20
_diffrn_reflns_number 38180
_diffrn_reflns_theta_full 27.46
_diffrn_reflns_theta_max 27.46
_diffrn_reflns_theta_min 3.37
_exptl_absorpt_coefficient_mu 0.082
_exptl_absorpt_correction_T_max 0.9838
_exptl_absorpt_correction_T_min 0.9602
_exptl_crystal_colour Colorless
_exptl_crystal_density_diffrn 1.250
_exptl_crystal_density_method 'not measured'
_exptl_crystal_description Prism
_exptl_crystal_F_000 960
_exptl_crystal_preparation ', Luminescent'
_exptl_crystal_size_max 0.50
_exptl_crystal_size_mid 0.50
_exptl_crystal_size_min 0.20
_refine_diff_density_max 0.259
_refine_diff_density_min -0.200
_refine_diff_density_rms 0.035
_refine_ls_extinction_method none
_refine_ls_goodness_of_fit_ref 1.055
_refine_ls_hydrogen_treatment mixed
_refine_ls_matrix_type full
_refine_ls_number_parameters 311
_refine_ls_number_reflns 5479
_refine_ls_number_restraints 0
_refine_ls_restrained_S_all 1.055
_refine_ls_R_factor_all 0.0630
_refine_ls_R_factor_gt 0.0510
_refine_ls_shift/su_max 0.001
_refine_ls_shift/su_mean 0.000
_refine_ls_structure_factor_coef Fsqd
_refine_ls_weighting_details 'calc w=1/[\s^2^(Fo^2^)+(0.0404P)^2^+0.9535P] where P=(Fo^2^+2Fc^2^)/3'
_refine_ls_weighting_scheme calc
_refine_ls_wR_factor_gt 0.1073
_refine_ls_wR_factor_ref 0.1130
_reflns_number_gt 4529
_reflns_number_total 5479
_reflns_threshold_expression >2sigma(I)
_cod_data_source_file c6cc09939d4.cif
_cod_data_source_block a
_cod_original_sg_symbol_H-M P21/n
_cod_database_code 7119747

loop_
_symmetry_equiv_pos_as_xyz
'x, y, z'
'-x+1/2, y+1/2, -z+1/2'
'-x, -y, -z'
'x-1/2, -y-1/2, z-1/2'

loop_
_atom_site_label
_atom_site_type_symbol
_atom_site_fract_x
_atom_site_fract_y
_atom_site_fract_z
_atom_site_U_iso_or_equiv
_atom_site_adp_type
_atom_site_occupancy
_atom_site_symmetry_multiplicity
_atom_site_calc_flag
_atom_site_refinement_flags
C1 C 0.98806(15) 0.28706(9) 0.59399(9) 0.0324(3) Uani 1 1 d .
C2 C 0.90088(15) 0.22579(9) 0.56213(9) 0.0325(3) Uani 1 1 d .
C3 C 1.10811(14) 0.32201(9) 0.54917(9) 0.0308(3) Uani 1 1 d .
C4 C 1.20914(15) 0.26958(10) 0.51691(9) 0.0342(3) Uani 1 1 d .
H1 H 1.2026 0.2090 0.5241 0.041 Uiso 1 1 calc R
C5 C 1.31967(16) 0.30283(10) 0.47437(9) 0.0366(3) Uani 1 1 d .
H2 H 1.3877 0.2655 0.4531 0.044 Uiso 1 1 calc R
C6 C 1.32949(16) 0.39109(10) 0.46326(9) 0.0366(3) Uani 1 1 d .
C7 C 1.23024(17) 0.44514(10) 0.49572(10) 0.0413(4) Uani 1 1 d .
H3 H 1.2366 0.5057 0.4881 0.050 Uiso 1 1 calc R
C8 C 1.12259(16) 0.41103(10) 0.53897(10) 0.0370(3) Uani 1 1 d .
H4 H 1.0570 0.4487 0.5623 0.044 Uiso 1 1 calc R
O1 O 1.43217(13) 0.43137(8) 0.42160(7) 0.0517(3) Uani 1 1 d .
C9 C 1.5429(2) 0.37994(14) 0.39440(13) 0.0611(5) Uani 1 1 d .
H5 H 1.5923 0.3539 0.4427 0.092 Uiso 1 1 calc R
H6 H 1.6073 0.4159 0.3641 0.092 Uiso 1 1 calc R
H7 H 1.5058 0.3344 0.3576 0.092 Uiso 1 1 calc R
C10 C 0.97192(14) 0.32405(9) 0.67884(9) 0.0316(3) Uani 1 1 d .
C11 C 1.08179(15) 0.31884(10) 0.73812(9) 0.0335(3) Uani 1 1 d .
H8 H 1.1675 0.2944 0.7230 0.040 Uiso 1 1 calc R
C12 C 1.06840(15) 0.34852(10) 0.81829(9) 0.0350(3) Uani 1 1 d .
H9 H 1.1440 0.3436 0.8580 0.042 Uiso 1 1 calc R
C13 C 0.94416(15) 0.38556(9) 0.84083(9) 0.0331(3) Uani 1 1 d .
C14 C 0.83455(15) 0.39365(10) 0.78235(10) 0.0362(3) Uani 1 1 d .
H10 H 0.7498 0.4197 0.7970 0.043 Uiso 1 1 calc R
C15 C 0.85049(15) 0.36317(10) 0.70208(10) 0.0368(3) Uani 1 1 d .
H11 H 0.7758 0.3694 0.6620 0.044 Uiso 1 1 calc R
O2 O 0.94127(12) 0.41269(8) 0.92172(7) 0.0460(3) Uani 1 1 d .
C16 C 0.81818(18) 0.45441(11) 0.94662(10) 0.0453(4) Uani 1 1 d .
H12 H 0.7985 0.5041 0.9105 0.068 Uiso 1 1 calc R
H13 H 0.8312 0.4739 1.0044 0.068 Uiso 1 1 calc R
H14 H 0.7401 0.4139 0.9422 0.068 Uiso 1 1 calc R
C17 C 0.91178(14) 0.18971(9) 0.47652(8) 0.0302(3) Uani 1 1 d .
C18 C 0.91043(15) 0.10029(9) 0.46566(9) 0.0318(3) Uani 1 1 d .
H15 H 0.8988 0.0643 0.5126 0.038 Uiso 1 1 calc R
C19 C 0.92554(15) 0.06292(10) 0.38882(9) 0.0338(3) Uani 1 1 d .
H16 H 0.9257 0.0020 0.3835 0.041 Uiso 1 1 calc R
C20 C 0.94063(14) 0.11460(10) 0.31901(8) 0.0314(3) Uani 1 1 d .
C21 C 0.93950(15) 0.20324(10) 0.32754(9) 0.0328(3) Uani 1 1 d .
H17 H 0.9484 0.2390 0.2801 0.039 Uiso 1 1 calc R
C22 C 0.92530(15) 0.24010(10) 0.40565(9) 0.0336(3) Uani 1 1 d .
H18 H 0.9248 0.3011 0.4107 0.040 Uiso 1 1 calc R
O3 O 0.95628(12) 0.07122(7) 0.24584(6) 0.0417(3) Uani 1 1 d .
C23 C 0.96688(17) 0.12141(12) 0.17221(9) 0.0436(4) Uani 1 1 d .
H19 H 0.8789 0.1516 0.1602 0.065 Uiso 1 1 calc R
H20 H 0.9870 0.0836 0.1255 0.065 Uiso 1 1 calc R
H21 H 1.0420 0.1636 0.1803 0.065 Uiso 1 1 calc R
C24 C 0.78872(15) 0.18720(9) 0.61180(9) 0.0316(3) Uani 1 1 d .
C25 C 0.65236(16) 0.18429(10) 0.58007(10) 0.0363(3) Uani 1 1 d .
H22 H 0.6314 0.2056 0.5256 0.044 Uiso 1 1 calc R
C26 C 0.54552(17) 0.15088(10) 0.62614(11) 0.0425(4) Uani 1 1 d .
H23 H 0.4527 0.1505 0.6035 0.051 Uiso 1 1 calc R
C27 C 0.57538(18) 0.11839(10) 0.70490(10) 0.0418(4) Uani 1 1 d .
C28 C 0.71138(19) 0.11863(11) 0.73692(10) 0.0451(4) Uani 1 1 d .
H24 H 0.7325 0.0956 0.7907 0.054 Uiso 1 1 calc R
C29 C 0.81611(17) 0.15215(11) 0.69095(9) 0.0403(4) Uani 1 1 d .
H25 H 0.9089 0.1515 0.7135 0.048 Uiso 1 1 calc R
O4 O 0.47887(14) 0.08435(9) 0.75641(8) 0.0600(4) Uani 1 1 d .
C30 C 0.3435(2) 0.06981(14) 0.72263(16) 0.0708(6) Uani 1 1 d .
H26 H 0.2984 0.1252 0.7102 0.106 Uiso 1 1 calc R
H27 H 0.2897 0.0380 0.7628 0.106 Uiso 1 1 calc R
H28 H 0.3484 0.0362 0.6713 0.106 Uiso 1 1 calc R

loop_
_atom_site_aniso_label
_atom_site_aniso_U_11
_atom_site_aniso_U_22
_atom_site_aniso_U_33
_atom_site_aniso_U_23
_atom_site_aniso_U_13
_atom_site_aniso_U_12
C1 0.0300(7) 0.0333(8) 0.0337(7) -0.0030(6) -0.0005(6) -0.0015(6)
C2 0.0333(7) 0.0349(8) 0.0290(7) 0.0012(6) -0.0007(6) -0.0032(6)
C3 0.0293(7) 0.0328(7) 0.0300(7) -0.0036(6) -0.0028(6) -0.0029(6)
C4 0.0352(8) 0.0305(7) 0.0366(8) -0.0037(6) -0.0010(6) -0.0032(6)
C5 0.0355(8) 0.0397(8) 0.0346(8) -0.0056(6) 0.0029(6) -0.0008(6)
C6 0.0386(8) 0.0437(9) 0.0274(7) 0.0011(6) 0.0008(6) -0.0082(7)
C7 0.0494(9) 0.0324(8) 0.0421(9) 0.0048(7) 0.0006(7) -0.0039(7)
C8 0.0380(8) 0.0330(8) 0.0398(8) -0.0021(6) 0.0010(6) 0.0030(6)
O1 0.0551(7) 0.0539(7) 0.0475(7) 0.0051(6) 0.0175(6) -0.0132(6)
C9 0.0524(11) 0.0727(14) 0.0601(12) 0.0023(10) 0.0252(9) -0.0099(10)
C10 0.0281(7) 0.0308(7) 0.0359(8) -0.0043(6) 0.0012(6) -0.0044(6)
C11 0.0253(7) 0.0367(8) 0.0387(8) -0.0047(6) 0.0028(6) 0.0012(6)
C12 0.0298(7) 0.0400(8) 0.0349(8) -0.0035(6) -0.0022(6) 0.0007(6)
C13 0.0354(8) 0.0302(7) 0.0338(7) -0.0043(6) 0.0043(6) -0.0010(6)
C14 0.0278(7) 0.0354(8) 0.0457(9) -0.0057(7) 0.0045(6) 0.0021(6)
C15 0.0286(7) 0.0395(8) 0.0418(8) -0.0057(7) -0.0039(6) 0.0003(6)
O2 0.0468(7) 0.0544(7) 0.0369(6) -0.0115(5) 0.0041(5) 0.0116(5)
C16 0.0547(10) 0.0412(9) 0.0412(9) 0.0001(7) 0.0172(8) 0.0098(8)
C17 0.0278(7) 0.0338(7) 0.0286(7) 0.0004(6) -0.0031(5) -0.0051(6)
C18 0.0330(7) 0.0335(8) 0.0288(7) 0.0062(6) -0.0013(6) -0.0041(6)
C19 0.0360(8) 0.0292(7) 0.0361(8) 0.0012(6) -0.0014(6) -0.0008(6)
C20 0.0274(7) 0.0384(8) 0.0281(7) -0.0004(6) -0.0007(5) -0.0019(6)
C21 0.0345(8) 0.0355(8) 0.0281(7) 0.0061(6) -0.0008(6) -0.0050(6)
C22 0.0361(8) 0.0298(7) 0.0344(8) 0.0024(6) -0.0039(6) -0.0058(6)
O3 0.0529(7) 0.0426(6) 0.0298(5) -0.0032(5) 0.0036(5) -0.0004(5)
C23 0.0431(9) 0.0590(11) 0.0290(8) 0.0027(7) 0.0043(6) 0.0069(8)
C24 0.0347(7) 0.0301(7) 0.0299(7) -0.0042(6) 0.0000(6) -0.0048(6)
C25 0.0362(8) 0.0337(8) 0.0386(8) -0.0007(6) -0.0017(6) -0.0015(6)
C26 0.0328(8) 0.0369(8) 0.0581(10) -0.0074(7) 0.0045(7) -0.0014(6)
C27 0.0491(9) 0.0320(8) 0.0460(9) -0.0122(7) 0.0198(7) -0.0083(7)
C28 0.0591(11) 0.0469(10) 0.0295(8) -0.0031(7) 0.0052(7) -0.0128(8)
C29 0.0431(9) 0.0453(9) 0.0321(8) -0.0004(7) -0.0033(6) -0.0106(7)
O4 0.0613(8) 0.0546(8) 0.0668(9) -0.0139(6) 0.0323(7) -0.0166(6)
C30 0.0518(12) 0.0587(13) 0.1046(18) -0.0124(12) 0.0331(12) -0.0107(10)

loop_
_atom_type_symbol
_atom_type_description
_atom_type_scat_dispersion_real
_atom_type_scat_dispersion_imag
_atom_type_scat_source
C C 0.0033 0.0016 'International Tables Vol C Tables 4.2.6.8 and 6.1.1.4'
H H 0.0000 0.0000 'International Tables Vol C Tables 4.2.6.8 and 6.1.1.4'
O O 0.0106 0.0060 'International Tables Vol C Tables 4.2.6.8 and 6.1.1.4'

loop_
_geom_angle_atom_site_label_1
_geom_angle_atom_site_label_2
_geom_angle_atom_site_label_3
_geom_angle
C2 C1 C3 123.60(13)
C2 C1 C10 121.86(13)
C3 C1 C10 114.54(12)
C1 C2 C17 123.00(13)
C1 C2 C24 121.94(13)
C17 C2 C24 115.04(12)
C4 C3 C8 117.43(13)
C4 C3 C1 122.61(13)
C8 C3 C1 119.96(13)
C3 C4 C5 122.09(14)
C6 C5 C4 119.27(14)
O1 C6 C5 124.71(15)
O1 C6 C7 115.52(14)
C5 C6 C7 119.77(14)
C8 C7 C6 120.11(15)
C7 C8 C3 121.29(14)
C6 O1 C9 117.58(14)
C15 C10 C11 117.74(13)
C15 C10 C1 122.54(13)
C11 C10 C1 119.72(13)
C12 C11 C10 121.33(13)
C11 C12 C13 119.89(14)
O2 C13 C14 124.73(13)
O2 C13 C12 115.38(13)
C14 C13 C12 119.88(13)
C13 C14 C15 119.15(13)
C10 C15 C14 121.95(14)
C13 O2 C16 117.32(12)
C22 C17 C18 117.10(13)
C22 C17 C2 123.80(13)
C18 C17 C2 119.09(12)
C19 C18 C17 121.91(13)
C18 C19 C20 119.95(14)
O3 C20 C21 125.16(13)
O3 C20 C19 115.39(13)
C21 C20 C19 119.45(13)
C20 C21 C22 119.98(13)
C21 C22 C17 121.59(14)
C20 O3 C23 117.38(12)
C25 C24 C29 117.36(14)
C25 C24 C2 120.65(13)
C29 C24 C2 121.99(13)
C24 C25 C26 121.65(15)
C27 C26 C25 119.61(15)
O4 C27 C26 124.93(16)
O4 C27 C28 115.39(16)
C26 C27 C28 119.68(15)
C29 C28 C27 120.21(16)
C28 C29 C24 121.45(15)
C27 O4 C30 117.82(16)

loop_
_geom_bond_atom_site_label_1
_geom_bond_atom_site_label_2
_geom_bond_distance
C1 C2 1.355(2)
C1 C3 1.491(2)
C1 C10 1.496(2)
C2 C17 1.4950(19)
C2 C24 1.497(2)
C3 C4 1.387(2)
C3 C8 1.400(2)
C4 C5 1.390(2)
C5 C6 1.386(2)
C6 O1 1.3699(18)
C6 C7 1.391(2)
C7 C8 1.379(2)
O1 C9 1.417(2)
C10 C15 1.384(2)
C10 C11 1.396(2)
C11 C12 1.381(2)
C12 C13 1.390(2)
C13 O2 1.3695(17)
C13 C14 1.389(2)
C14 C15 1.390(2)
O2 C16 1.4238(19)
C17 C22 1.394(2)
C17 C18 1.399(2)
C18 C19 1.379(2)
C19 C20 1.393(2)
C20 O3 1.3705(17)
C20 C21 1.383(2)
C21 C22 1.393(2)
O3 C23 1.4255(18)
C24 C25 1.389(2)
C24 C29 1.400(2)
C25 C26 1.394(2)
C26 C27 1.383(2)
C27 O4 1.3775(19)
C27 C28 1.387(2)
C28 C29 1.379(2)
O4 C30 1.408(3)
